data_4131275
loop_
_publ_author_name
'Takaya, Jun'
'Iwasawa, Nobuharu'

_publ_section_title
;
 Synthesis, Structure, and Catalysis of Palladium Complexes Bearing a
 Group 13 Metalloligand: Remarkable Effect of an Aluminum-Metalloligand in
 Hydrosilylation of CO<sub>2</sub>.
;
_journal_issue 17
_journal_name_full 'Journal of the American Chemical Society'
_journal_page_first 6074
_journal_page_last 6077
_journal_paper_doi 10.1021/jacs.7b02553
_journal_volume 139
_journal_year 2017
_chemical_formula_sum 'C43 H37 Cl6 In2 N3 O P2'
_chemical_formula_weight 1116.03
_space_group_crystal_system triclinic
_space_group_IT_number 2
_space_group_name_Hall '-P 1'
_space_group_name_H-M_alt 'P -1'
_atom_sites_solution_hydrogens geom
_audit_creation_method SHELXL-2014/7
_cell_angle_alpha 116.078(4)
_cell_angle_beta 107.927(4)
_cell_angle_gamma 91.446(3)
_cell_formula_units_Z 2
_cell_length_a 10.6347(4)
_cell_length_b 15.1587(5)
_cell_length_c 16.3064(9)
_cell_measurement_reflns_used 7548
_cell_measurement_temperature 123(2)
_cell_measurement_theta_max 30.7890
_cell_measurement_theta_min 2.1240
_cell_volume 2206.5(2)
_computing_structure_refinement 'SHELXL-2014/7 (Sheldrick, 2014)'
_diffrn_ambient_temperature 123(2)
_diffrn_measured_fraction_theta_full 0.999
_diffrn_measured_fraction_theta_max 0.997
_diffrn_measurement_device_type CCD
_diffrn_radiation_type MoK\a
_diffrn_radiation_wavelength 0.71073
_diffrn_reflns_av_R_equivalents 0.0990
_diffrn_reflns_av_unetI/netI 0.1015
_diffrn_reflns_Laue_measured_fraction_full 0.999
_diffrn_reflns_Laue_measured_fraction_max 0.997
_diffrn_reflns_limit_h_max 13
_diffrn_reflns_limit_h_min -13
_diffrn_reflns_limit_k_max 19
_diffrn_reflns_limit_k_min -19
_diffrn_reflns_limit_l_max 21
_diffrn_reflns_limit_l_min -21
_diffrn_reflns_number 26638
_diffrn_reflns_point_group_measured_fraction_full 0.999
_diffrn_reflns_point_group_measured_fraction_max 0.997
_diffrn_reflns_theta_full 25.242
_diffrn_reflns_theta_max 27.500
_diffrn_reflns_theta_min 2.049
_exptl_absorpt_coefficient_mu 1.519
_exptl_crystal_colour colourless
_exptl_crystal_density_diffrn 1.680
_exptl_crystal_description prism
_exptl_crystal_F_000 1108
_exptl_crystal_size_max 0.190
_exptl_crystal_size_mid 0.020
_exptl_crystal_size_min 0.010
_refine_diff_density_max 1.619
_refine_diff_density_min -1.392
_refine_diff_density_rms 0.179
_refine_ls_extinction_method none
_refine_ls_goodness_of_fit_ref 1.033
_refine_ls_hydrogen_treatment constr
_refine_ls_matrix_type full
_refine_ls_number_parameters 514
_refine_ls_number_reflns 10118
_refine_ls_number_restraints 0
_refine_ls_restrained_S_all 1.033
_refine_ls_R_factor_all 0.1014
_refine_ls_R_factor_gt 0.0623
_refine_ls_shift/su_max 0.000
_refine_ls_shift/su_mean 0.000
_refine_ls_structure_factor_coef Fsqd
_refine_ls_weighting_details 'w=1/[\s^2^(Fo^2^)+(0.0768P)^2^] where P=(Fo^2^+2Fc^2^)/3'
_refine_ls_weighting_scheme calc
_refine_ls_wR_factor_gt 0.1427
_refine_ls_wR_factor_ref 0.1654
_reflns_Friedel_coverage 0.000
_reflns_number_gt 6842
_reflns_number_total 10118
_reflns_threshold_expression 'I > 2\s(I)'
_cod_data_source_file ja7b02553_si_002.cif
_cod_data_source_block 2c_PInP
_cod_original_cell_volume 2206.48(18)
_cod_database_code 4131275
_shelx_shelxl_version_number 2014/7
_shelx_space_group_comment
;
The symmetry employed for this shelxl refinement is uniquely defined
by the following loop, which should always be used as a source of
symmetry information in preference to the above space-group names.
They are only intended as comments.
;
_shelx_estimated_absorpt_t_min 0.761
_shelx_estimated_absorpt_t_max 0.985

loop_
_space_group_symop_operation_xyz
'x, y, z'
'-x, -y, -z'

loop_
_atom_site_label
_atom_site_type_symbol
_atom_site_fract_x
_atom_site_fract_y
_atom_site_fract_z
_atom_site_U_iso_or_equiv
_atom_site_adp_type
_atom_site_occupancy
_atom_site_site_symmetry_order
_atom_site_calc_flag
_atom_site_refinement_flags_posn
_atom_site_refinement_flags_adp
In1 In 0.10039(4) 0.85352(3) 0.15838(3) 0.02102(13) Uani 1 1 d . .
Cl1 Cl 0.30124(16) 0.79169(12) 0.19365(14) 0.0353(4) Uani 1 1 d . .
Cl2 Cl -0.06802(16) 0.94218(11) 0.20330(12) 0.0300(4) Uani 1 1 d . .
P1 P 0.30476(17) 1.05931(12) 0.32502(12) 0.0259(4) Uani 1 1 d . .
P2 P 0.01453(17) 0.72848(12) 0.26235(12) 0.0250(4) Uani 1 1 d . .
N1 N 0.1917(5) 0.9712(3) 0.1305(3) 0.0183(10) Uani 1 1 d . .
N2 N 0.0268(5) 0.8017(3) -0.0041(3) 0.0183(10) Uani 1 1 d . .
N3 N -0.0336(5) 0.6982(3) 0.0790(4) 0.0208(11) Uani 1 1 d . .
C1 C 0.2751(6) 1.0555(4) 0.2052(4) 0.0240(13) Uani 1 1 d . .
C2 C 0.3248(6) 1.1290(4) 0.1885(5) 0.0269(14) Uani 1 1 d . .
H1 H 0.3809 1.1894 0.2417 0.032 Uiso 1 1 calc R U
C3 C 0.2924(6) 1.1139(4) 0.0948(5) 0.0254(14) Uani 1 1 d . .
H2 H 0.3270 1.1635 0.0826 0.030 Uiso 1 1 calc R U
C4 C 0.2084(6) 1.0256(4) 0.0169(4) 0.0221(13) Uani 1 1 d . .
H3 H 0.1872 1.0135 -0.0485 0.027 Uiso 1 1 calc R U
C5 C 0.1565(6) 0.9555(4) 0.0373(4) 0.0195(12) Uani 1 1 d . .
C6 C 0.0641(6) 0.8593(4) -0.0394(4) 0.0198(12) Uani 1 1 d . .
C7 C 0.0202(6) 0.8305(5) -0.1374(5) 0.0267(14) Uani 1 1 d . .
H4 H 0.0477 0.8724 -0.1607 0.032 Uiso 1 1 calc R U
C8 C -0.0658(7) 0.7382(5) -0.2023(5) 0.0296(15) Uani 1 1 d . .
H5 H -0.0965 0.7160 -0.2707 0.036 Uiso 1 1 calc R U
C9 C -0.1057(6) 0.6798(5) -0.1666(5) 0.0289(14) Uani 1 1 d . .
H6 H -0.1673 0.6183 -0.2099 0.035 Uiso 1 1 calc R U
C10 C -0.0553(6) 0.7113(4) -0.0666(4) 0.0205(12) Uani 1 1 d . .
C11 C -0.0853(6) 0.6533(4) -0.0198(4) 0.0227(13) Uani 1 1 d . .
C12 C -0.1610(7) 0.5559(5) -0.0732(5) 0.0304(15) Uani 1 1 d . .
H7 H -0.2013 0.5259 -0.1423 0.037 Uiso 1 1 calc R U
C13 C -0.1765(7) 0.5036(5) -0.0243(5) 0.0328(16) Uani 1 1 d . .
H8 H -0.2252 0.4368 -0.0596 0.039 Uiso 1 1 calc R U
C14 C -0.1201(7) 0.5499(5) 0.0764(5) 0.0312(15) Uani 1 1 d . .
H9 H -0.1281 0.5142 0.1105 0.037 Uiso 1 1 calc R U
C15 C -0.0515(6) 0.6488(4) 0.1281(5) 0.0239(13) Uani 1 1 d . .
C16 C 0.4886(6) 1.0793(4) 0.3794(4) 0.0229(13) Uani 1 1 d . .
C17 C 0.5399(7) 1.0912(5) 0.4734(5) 0.0299(15) Uani 1 1 d . .
H10 H 0.4802 1.0885 0.5056 0.036 Uiso 1 1 calc R U
C18 C 0.6761(7) 1.1070(5) 0.5206(5) 0.0355(17) Uani 1 1 d . .
H11 H 0.7104 1.1164 0.5855 0.043 Uiso 1 1 calc R U
C19 C 0.7649(7) 1.1092(5) 0.4727(6) 0.0412(18) Uani 1 1 d . .
H12 H 0.8593 1.1199 0.5052 0.049 Uiso 1 1 calc R U
C20 C 0.7152(7) 1.0960(6) 0.3795(6) 0.0424(18) Uani 1 1 d . .
H13 H 0.7750 1.0971 0.3469 0.051 Uiso 1 1 calc R U
C21 C 0.5766(7) 1.0808(5) 0.3321(5) 0.0369(17) Uani 1 1 d . .
H14 H 0.5422 1.0715 0.2672 0.044 Uiso 1 1 calc R U
C22 C 0.2678(7) 1.1818(5) 0.3951(5) 0.0298(15) Uani 1 1 d . .
C23 C 0.1406(7) 1.1818(5) 0.4024(5) 0.0359(16) Uani 1 1 d . .
H15 H 0.0795 1.1205 0.3733 0.043 Uiso 1 1 calc R U
C24 C 0.1036(9) 1.2729(6) 0.4529(5) 0.045(2) Uani 1 1 d . .
H16 H 0.0162 1.2738 0.4568 0.054 Uiso 1 1 calc R U
C25 C 0.1937(9) 1.3600(6) 0.4965(5) 0.048(2) Uani 1 1 d . .
H17 H 0.1686 1.4213 0.5319 0.058 Uiso 1 1 calc R U
C26 C 0.3205(8) 1.3616(5) 0.4906(5) 0.0409(19) Uani 1 1 d . .
H18 H 0.3815 1.4231 0.5205 0.049 Uiso 1 1 calc R U
C27 C 0.3571(7) 1.2719(5) 0.4404(5) 0.0326(15) Uani 1 1 d . .
H19 H 0.4447 1.2719 0.4370 0.039 Uiso 1 1 calc R U
C28 C 0.1098(6) 0.6504(4) 0.3100(5) 0.0263(14) Uani 1 1 d . .
C29 C 0.0674(8) 0.6064(5) 0.3576(5) 0.0394(18) Uani 1 1 d . .
H20 H -0.0197 0.6096 0.3617 0.047 Uiso 1 1 calc R U
C30 C 0.1527(8) 0.5572(6) 0.3997(6) 0.047(2) Uani 1 1 d . .
H21 H 0.1236 0.5266 0.4323 0.056 Uiso 1 1 calc R U
C31 C 0.2806(8) 0.5530(5) 0.3940(5) 0.0384(17) Uani 1 1 d . .
H22 H 0.3393 0.5201 0.4229 0.046 Uiso 1 1 calc R U
C32 C 0.3207(7) 0.5966(5) 0.3465(5) 0.0329(16) Uani 1 1 d . .
H23 H 0.4077 0.5935 0.3421 0.039 Uiso 1 1 calc R U
C33 C 0.2370(7) 0.6454(5) 0.3045(5) 0.0291(14) Uani 1 1 d . .
H24 H 0.2668 0.6756 0.2719 0.035 Uiso 1 1 calc R U
C34 C -0.1399(6) 0.7299(4) 0.2896(4) 0.0246(13) Uani 1 1 d . .
C35 C -0.2304(7) 0.6450(5) 0.2629(5) 0.0303(15) Uani 1 1 d . .
H25 H -0.2123 0.5805 0.2286 0.036 Uiso 1 1 calc R U
C36 C -0.3460(7) 0.6539(5) 0.2858(5) 0.0366(17) Uani 1 1 d . .
H26 H -0.4054 0.5955 0.2684 0.044 Uiso 1 1 calc R U
C37 C -0.3756(7) 0.7465(5) 0.3336(5) 0.0370(17) Uani 1 1 d . .
H27 H -0.4559 0.7523 0.3482 0.044 Uiso 1 1 calc R U
C38 C -0.2874(7) 0.8314(5) 0.3604(5) 0.0343(16) Uani 1 1 d . .
H28 H -0.3063 0.8957 0.3948 0.041 Uiso 1 1 calc R U
C39 C -0.1724(7) 0.8234(5) 0.3376(5) 0.0306(15) Uani 1 1 d . .
H29 H -0.1143 0.8822 0.3546 0.037 Uiso 1 1 calc R U
In2 In 0.33167(5) 0.69655(3) -0.19930(3) 0.02765(14) Uani 1 1 d . .
Cl3 Cl 0.23207(18) 0.63740(13) -0.11528(15) 0.0406(4) Uani 1 1 d . .
Cl4 Cl 0.33413(18) 0.86756(12) -0.16171(14) 0.0361(4) Uani 1 1 d . .
Cl5 Cl 0.50701(18) 0.62171(12) -0.25101(14) 0.0397(4) Uani 1 1 d . .
Cl6 Cl 0.1475(2) 0.61963(16) -0.35274(15) 0.0569(6) Uani 1 1 d . .
O1 O 0.5083(5) 0.7704(3) -0.0409(3) 0.0346(11) Uani 1 1 d . .
C40 C 0.4852(8) 0.8515(5) 0.0420(5) 0.0417(18) Uani 1 1 d . .
H30 H 0.3892 0.8422 0.0346 0.050 Uiso 1 1 calc R U
H31 H 0.5110 0.9171 0.0463 0.050 Uiso 1 1 calc R U
C41 C 0.5716(8) 0.8466(6) 0.1315(6) 0.052(2) Uani 1 1 d . .
H32 H 0.5318 0.8711 0.1832 0.062 Uiso 1 1 calc R U
H33 H 0.6638 0.8852 0.1578 0.062 Uiso 1 1 calc R U
C42 C 0.5705(9) 0.7354(7) 0.0907(6) 0.058(2) Uani 1 1 d . .
H34 H 0.6485 0.7217 0.1325 0.070 Uiso 1 1 calc R U
H35 H 0.4866 0.6996 0.0850 0.070 Uiso 1 1 calc R U
C43 C 0.5790(9) 0.7048(7) -0.0088(6) 0.052(2) Uani 1 1 d . .
H36 H 0.6739 0.7137 -0.0042 0.062 Uiso 1 1 calc R U
H37 H 0.5356 0.6340 -0.0544 0.062 Uiso 1 1 calc R U

loop_
_atom_site_aniso_label
_atom_site_aniso_U_11
_atom_site_aniso_U_22
_atom_site_aniso_U_33
_atom_site_aniso_U_23
_atom_site_aniso_U_13
_atom_site_aniso_U_12
In1 0.0232(2) 0.0164(2) 0.0229(2) 0.00907(18) 0.00792(18) 0.00151(16)
Cl1 0.0264(9) 0.0353(9) 0.0560(11) 0.0306(9) 0.0157(8) 0.0084(7)
Cl2 0.0297(8) 0.0253(8) 0.0385(9) 0.0136(7) 0.0185(7) 0.0074(6)
P1 0.0293(9) 0.0220(8) 0.0244(8) 0.0095(7) 0.0092(7) 0.0015(7)
P2 0.0283(9) 0.0213(8) 0.0275(9) 0.0126(7) 0.0108(7) 0.0042(7)
N1 0.019(3) 0.014(2) 0.020(2) 0.007(2) 0.007(2) 0.0008(19)
N2 0.017(2) 0.017(2) 0.023(3) 0.009(2) 0.009(2) 0.0024(19)
N3 0.021(3) 0.014(2) 0.028(3) 0.010(2) 0.010(2) 0.004(2)
C1 0.021(3) 0.025(3) 0.027(3) 0.013(3) 0.009(3) 0.003(3)
C2 0.030(4) 0.018(3) 0.029(3) 0.008(3) 0.010(3) -0.002(3)
C3 0.026(3) 0.017(3) 0.035(4) 0.015(3) 0.011(3) 0.000(2)
C4 0.027(3) 0.025(3) 0.025(3) 0.016(3) 0.015(3) 0.007(3)
C5 0.021(3) 0.017(3) 0.027(3) 0.013(3) 0.014(3) 0.006(2)
C6 0.018(3) 0.013(3) 0.024(3) 0.007(2) 0.005(2) 0.003(2)
C7 0.027(3) 0.027(3) 0.031(3) 0.016(3) 0.012(3) 0.001(3)
C8 0.033(4) 0.031(4) 0.020(3) 0.008(3) 0.008(3) 0.004(3)
C9 0.025(3) 0.030(3) 0.027(3) 0.011(3) 0.008(3) 0.000(3)
C10 0.023(3) 0.014(3) 0.020(3) 0.004(2) 0.009(2) 0.004(2)
C11 0.021(3) 0.017(3) 0.027(3) 0.007(3) 0.010(3) -0.001(2)
C12 0.037(4) 0.020(3) 0.027(3) 0.007(3) 0.008(3) -0.001(3)
C13 0.031(4) 0.019(3) 0.039(4) 0.007(3) 0.012(3) -0.004(3)
C14 0.037(4) 0.020(3) 0.049(4) 0.021(3) 0.024(3) 0.008(3)
C15 0.024(3) 0.021(3) 0.031(3) 0.015(3) 0.013(3) 0.004(2)
C16 0.025(3) 0.012(3) 0.028(3) 0.008(3) 0.006(3) 0.001(2)
C17 0.035(4) 0.023(3) 0.032(4) 0.012(3) 0.013(3) 0.008(3)
C18 0.042(4) 0.018(3) 0.031(4) 0.002(3) 0.007(3) 0.004(3)
C19 0.028(4) 0.035(4) 0.046(4) 0.015(4) 0.000(3) 0.000(3)
C20 0.032(4) 0.047(5) 0.042(4) 0.018(4) 0.010(3) 0.001(3)
C21 0.032(4) 0.044(4) 0.035(4) 0.023(4) 0.006(3) 0.002(3)
C22 0.043(4) 0.026(3) 0.024(3) 0.015(3) 0.011(3) 0.007(3)
C23 0.037(4) 0.037(4) 0.036(4) 0.018(3) 0.014(3) 0.010(3)
C24 0.059(5) 0.048(5) 0.041(4) 0.024(4) 0.028(4) 0.027(4)
C25 0.076(6) 0.036(4) 0.036(4) 0.020(4) 0.018(4) 0.027(4)
C26 0.063(6) 0.024(4) 0.031(4) 0.015(3) 0.010(4) 0.004(3)
C27 0.037(4) 0.026(4) 0.033(4) 0.015(3) 0.008(3) 0.005(3)
C28 0.032(4) 0.018(3) 0.026(3) 0.009(3) 0.009(3) 0.001(3)
C29 0.041(4) 0.045(4) 0.050(5) 0.033(4) 0.022(4) 0.011(3)
C30 0.062(6) 0.054(5) 0.054(5) 0.043(5) 0.031(4) 0.019(4)
C31 0.051(5) 0.034(4) 0.035(4) 0.020(3) 0.013(3) 0.013(3)
C32 0.021(3) 0.029(4) 0.040(4) 0.012(3) 0.006(3) 0.002(3)
C33 0.032(4) 0.027(3) 0.032(4) 0.017(3) 0.011(3) 0.001(3)
C34 0.026(3) 0.024(3) 0.028(3) 0.017(3) 0.007(3) 0.006(3)
C35 0.036(4) 0.027(3) 0.030(4) 0.013(3) 0.013(3) 0.008(3)
C36 0.040(4) 0.034(4) 0.038(4) 0.017(3) 0.018(3) -0.001(3)
C37 0.033(4) 0.042(4) 0.049(4) 0.029(4) 0.018(3) 0.012(3)
C38 0.048(5) 0.027(4) 0.029(4) 0.013(3) 0.016(3) 0.011(3)
C39 0.037(4) 0.023(3) 0.030(4) 0.011(3) 0.012(3) 0.004(3)
In2 0.0307(3) 0.0186(2) 0.0347(3) 0.0118(2) 0.0140(2) 0.00319(18)
Cl3 0.0408(10) 0.0312(9) 0.0620(12) 0.0280(9) 0.0247(9) 0.0042(8)
Cl4 0.0443(10) 0.0237(8) 0.0530(11) 0.0213(8) 0.0283(9) 0.0091(7)
Cl5 0.0408(10) 0.0265(9) 0.0509(11) 0.0111(8) 0.0257(9) 0.0090(7)
Cl6 0.0484(12) 0.0534(13) 0.0399(11) 0.0053(10) 0.0038(9) 0.0095(10)
O1 0.031(3) 0.033(3) 0.041(3) 0.018(2) 0.012(2) 0.006(2)
C40 0.043(5) 0.038(4) 0.039(4) 0.010(4) 0.020(4) 0.002(3)
C41 0.034(4) 0.071(6) 0.039(4) 0.016(4) 0.013(4) -0.010(4)
C42 0.048(5) 0.091(7) 0.046(5) 0.039(5) 0.018(4) 0.028(5)
C43 0.048(5) 0.071(6) 0.055(5) 0.040(5) 0.025(4) 0.035(5)

loop_
_atom_type_symbol
_atom_type_description
_atom_type_scat_dispersion_real
_atom_type_scat_dispersion_imag
_atom_type_scat_source
C C 0.0033 0.0016 'International Tables Vol C Tables 4.2.6.8 and 6.1.1.4'
H H 0.0000 0.0000 'International Tables Vol C Tables 4.2.6.8 and 6.1.1.4'
N N 0.0061 0.0033 'International Tables Vol C Tables 4.2.6.8 and 6.1.1.4'
P P 0.1023 0.0942 'International Tables Vol C Tables 4.2.6.8 and 6.1.1.4'
In In -0.7276 1.3100 'International Tables Vol C Tables 4.2.6.8 and 6.1.1.4'
Cl Cl 0.1484 0.1585 'International Tables Vol C Tables 4.2.6.8 and 6.1.1.4'
O O 0.0106 0.0060 'International Tables Vol C Tables 4.2.6.8 and 6.1.1.4'

loop_
_geom_angle_atom_site_label_1
_geom_angle_atom_site_label_2
_geom_angle_atom_site_label_3
_geom_angle
N2 In1 N1 70.79(16)
N2 In1 N3 71.38(17)
N1 In1 N3 142.11(17)
N2 In1 Cl1 105.73(13)
N1 In1 Cl1 94.70(12)
N3 In1 Cl1 93.42(12)
N2 In1 Cl2 101.50(12)
N1 In1 Cl2 94.26(12)
N3 In1 Cl2 95.15(12)
Cl1 In1 Cl2 152.77(6)
C22 P1 C16 102.7(3)
C22 P1 C1 101.9(3)
C16 P1 C1 103.9(3)
C34 P2 C28 105.7(3)
C34 P2 C15 101.1(3)
C28 P2 C15 104.3(3)
C1 N1 C5 120.8(5)
C1 N1 In1 120.8(4)
C5 N1 In1 118.4(4)
C6 N2 C10 119.7(5)
C6 N2 In1 120.8(4)
C10 N2 In1 119.5(4)
C11 N3 C15 120.6(5)
C11 N3 In1 117.5(4)
C15 N3 In1 121.7(4)
N1 C1 C2 120.7(5)
N1 C1 P1 112.2(4)
C2 C1 P1 127.1(5)
C3 C2 C1 119.4(6)
C3 C2 H1 120.3
C1 C2 H1 120.3
C2 C3 C4 120.0(5)
C2 C3 H2 120.0
C4 C3 H2 120.0
C5 C4 C3 118.6(5)
C5 C4 H3 120.7
C3 C4 H3 120.7
N1 C5 C4 120.4(5)
N1 C5 C6 116.0(5)
C4 C5 C6 123.6(5)
N2 C6 C7 122.2(5)
N2 C6 C5 114.0(5)
C7 C6 C5 123.8(5)
C6 C7 C8 118.6(6)
C6 C7 H4 120.7
C8 C7 H4 120.7
C9 C8 C7 119.5(6)
C9 C8 H5 120.2
C7 C8 H5 120.2
C8 C9 C10 119.6(6)
C8 C9 H6 120.2
C10 C9 H6 120.2
N2 C10 C9 120.3(5)
N2 C10 C11 114.9(5)
C9 C10 C11 124.8(5)
N3 C11 C12 120.5(6)
N3 C11 C10 116.6(5)
C12 C11 C10 122.9(6)
C13 C12 C11 119.4(6)
C13 C12 H7 120.3
C11 C12 H7 120.3
C14 C13 C12 119.1(6)
C14 C13 H8 120.4
C12 C13 H8 120.4
C13 C14 C15 120.3(6)
C13 C14 H9 119.8
C15 C14 H9 119.8
N3 C15 C14 119.9(6)
N3 C15 P2 112.9(4)
C14 C15 P2 127.1(5)
C17 C16 C21 119.2(6)
C17 C16 P1 116.2(5)
C21 C16 P1 124.5(5)
C18 C17 C16 120.6(6)
C18 C17 H10 119.7
C16 C17 H10 119.7
C17 C18 C19 120.0(7)
C17 C18 H11 120.0
C19 C18 H11 120.0
C20 C19 C18 119.8(7)
C20 C19 H12 120.1
C18 C19 H12 120.1
C19 C20 C21 120.0(7)
C19 C20 H13 120.0
C21 C20 H13 120.0
C16 C21 C20 120.3(7)
C16 C21 H14 119.8
C20 C21 H14 119.8
C27 C22 C23 119.3(6)
C27 C22 P1 124.6(5)
C23 C22 P1 116.1(5)
C22 C23 C24 119.5(7)
C22 C23 H15 120.2
C24 C23 H15 120.2
C25 C24 C23 119.6(8)
C25 C24 H16 120.2
C23 C24 H16 120.2
C24 C25 C26 121.7(7)
C24 C25 H17 119.1
C26 C25 H17 119.1
C25 C26 C27 118.8(7)
C25 C26 H18 120.6
C27 C26 H18 120.6
C26 C27 C22 121.0(7)
C26 C27 H19 119.5
C22 C27 H19 119.5
C29 C28 C33 119.5(6)
C29 C28 P2 124.3(5)
C33 C28 P2 115.9(5)
C28 C29 C30 120.0(7)
C28 C29 H20 120.0
C30 C29 H20 120.0
C31 C30 C29 119.9(7)
C31 C30 H21 120.1
C29 C30 H21 120.1
C32 C31 C30 119.4(7)
C32 C31 H22 120.3
C30 C31 H22 120.3
C31 C32 C33 121.1(7)
C31 C32 H23 119.4
C33 C32 H23 119.4
C32 C33 C28 120.1(6)
C32 C33 H24 120.0
C28 C33 H24 120.0
C39 C34 C35 117.7(6)
C39 C34 P2 117.0(5)
C35 C34 P2 125.3(5)
C36 C35 C34 120.9(6)
C36 C35 H25 119.5
C34 C35 H25 119.5
C37 C36 C35 120.5(7)
C37 C36 H26 119.7
C35 C36 H26 119.7
C36 C37 C38 119.4(7)
C36 C37 H27 120.3
C38 C37 H27 120.3
C39 C38 C37 120.5(6)
C39 C38 H28 119.8
C37 C38 H28 119.8
C38 C39 C34 121.0(6)
C38 C39 H29 119.5
C34 C39 H29 119.5
Cl4 In2 Cl5 117.25(6)
Cl4 In2 Cl3 116.80(6)
Cl5 In2 Cl3 119.45(6)
Cl4 In2 Cl6 99.29(7)
Cl5 In2 Cl6 99.77(7)
Cl3 In2 Cl6 96.57(8)
Cl4 In2 O1 82.10(12)
Cl5 In2 O1 82.38(12)
Cl3 In2 O1 79.91(12)
Cl6 In2 O1 176.46(12)
C43 O1 C40 109.1(5)
C43 O1 In2 118.3(5)
C40 O1 In2 118.8(4)
O1 C40 C41 106.0(6)
O1 C40 H30 110.5
C41 C40 H30 110.5
O1 C40 H31 110.5
C41 C40 H31 110.5
H30 C40 H31 108.7
C40 C41 C42 101.1(6)
C40 C41 H32 111.6
C42 C41 H32 111.6
C40 C41 H33 111.6
C42 C41 H33 111.6
H32 C41 H33 109.4
C43 C42 C41 103.6(7)
C43 C42 H34 111.0
C41 C42 H34 111.0
C43 C42 H35 111.0
C41 C42 H35 111.0
H34 C42 H35 109.0
O1 C43 C42 104.6(6)
O1 C43 H36 110.8
C42 C43 H36 110.8
O1 C43 H37 110.8
C42 C43 H37 110.8
H36 C43 H37 108.9

loop_
_geom_bond_atom_site_label_1
_geom_bond_atom_site_label_2
_geom_bond_distance
In1 N2 2.261(5)
In1 N1 2.287(4)
In1 N3 2.294(5)
In1 Cl1 2.3643(16)
In1 Cl2 2.3694(16)
P1 C22 1.832(7)
P1 C16 1.835(6)
P1 C1 1.855(6)
P2 C34 1.827(7)
P2 C28 1.848(6)
P2 C15 1.852(6)
N1 C1 1.346(7)
N1 C5 1.355(7)
N2 C6 1.348(7)
N2 C10 1.357(7)
N3 C11 1.354(8)
N3 C15 1.362(7)
C1 C2 1.386(8)
C2 C3 1.367(8)
C2 H1 0.9500
C3 C4 1.396(8)
C3 H2 0.9500
C4 C5 1.390(8)
C4 H3 0.9500
C5 C6 1.491(8)
C6 C7 1.371(8)
C7 C8 1.397(8)
C7 H4 0.9500
C8 C9 1.374(9)
C8 H5 0.9500
C9 C10 1.393(8)
C9 H6 0.9500
C10 C11 1.478(8)
C11 C12 1.402(8)
C12 C13 1.385(9)
C12 H7 0.9500
C13 C14 1.381(9)
C13 H8 0.9500
C14 C15 1.394(8)
C14 H9 0.9500
C16 C17 1.383(9)
C16 C21 1.389(9)
C17 C18 1.372(9)
C17 H10 0.9500
C18 C19 1.407(10)
C18 H11 0.9500
C19 C20 1.364(10)
C19 H12 0.9500
C20 C21 1.396(10)
C20 H13 0.9500
C21 H14 0.9500
C22 C27 1.388(9)
C22 C23 1.394(10)
C23 C24 1.403(10)
C23 H15 0.9500
C24 C25 1.364(11)
C24 H16 0.9500
C25 C26 1.382(11)
C25 H17 0.9500
C26 C27 1.384(9)
C26 H18 0.9500
C27 H19 0.9500
C28 C29 1.381(9)
C28 C33 1.385(9)
C29 C30 1.398(10)
C29 H20 0.9500
C30 C31 1.392(10)
C30 H21 0.9500
C31 C32 1.363(9)
C31 H22 0.9500
C32 C33 1.382(9)
C32 H23 0.9500
C33 H24 0.9500
C34 C39 1.399(9)
C34 C35 1.399(9)
C35 C36 1.384(9)
C35 H25 0.9500
C36 C37 1.375(10)
C36 H26 0.9500
C37 C38 1.386(10)
C37 H27 0.9500
C38 C39 1.378(9)
C38 H28 0.9500
C39 H29 0.9500
In2 Cl4 2.3846(16)
In2 Cl5 2.3893(17)
In2 Cl3 2.3935(17)
In2 Cl6 2.400(2)
In2 O1 2.412(5)
O1 C43 1.443(8)
O1 C40 1.469(8)
C40 C41 1.502(11)
C40 H30 0.9900
C40 H31 0.9900
C41 C42 1.514(12)
C41 H32 0.9900
C41 H33 0.9900
C42 C43 1.512(11)
C42 H34 0.9900
C42 H35 0.9900
C43 H36 0.9900
C43 H37 0.9900

loop_
_geom_torsion_atom_site_label_1
_geom_torsion_atom_site_label_2
_geom_torsion_atom_site_label_3
_geom_torsion_atom_site_label_4
_geom_torsion
C5 N1 C1 C2 1.2(9)
In1 N1 C1 C2 -176.6(4)
C5 N1 C1 P1 179.0(4)
In1 N1 C1 P1 1.2(6)
C22 P1 C1 N1 -128.6(5)
C16 P1 C1 N1 124.9(4)
C22 P1 C1 C2 49.0(6)
C16 P1 C1 C2 -57.4(6)
N1 C1 C2 C3 -2.4(9)
P1 C1 C2 C3 -179.8(5)
C1 C2 C3 C4 0.9(9)
C2 C3 C4 C5 1.7(9)
C1 N1 C5 C4 1.4(8)
In1 N1 C5 C4 179.3(4)
C1 N1 C5 C6 179.7(5)
In1 N1 C5 C6 -2.4(6)
C3 C4 C5 N1 -2.8(9)
C3 C4 C5 C6 179.0(5)
C10 N2 C6 C7 1.1(8)
In1 N2 C6 C7 -179.4(4)
C10 N2 C6 C5 -178.8(5)
In1 N2 C6 C5 0.8(6)
N1 C5 C6 N2 1.1(7)
C4 C5 C6 N2 179.3(5)
N1 C5 C6 C7 -178.8(5)
C4 C5 C6 C7 -0.5(9)
N2 C6 C7 C8 -0.2(9)
C5 C6 C7 C8 179.7(5)
C6 C7 C8 C9 1.0(9)
C7 C8 C9 C10 -2.7(10)
C6 N2 C10 C9 -2.8(8)
In1 N2 C10 C9 177.6(4)
C6 N2 C10 C11 177.8(5)
In1 N2 C10 C11 -1.8(6)
C8 C9 C10 N2 3.7(9)
C8 C9 C10 C11 -177.0(6)
C15 N3 C11 C12 1.5(9)
In1 N3 C11 C12 176.0(4)
C15 N3 C11 C10 -177.3(5)
In1 N3 C11 C10 -2.9(7)
N2 C10 C11 N3 3.0(8)
C9 C10 C11 N3 -176.3(6)
N2 C10 C11 C12 -175.8(6)
C9 C10 C11 C12 4.9(10)
N3 C11 C12 C13 -3.5(9)
C10 C11 C12 C13 175.3(6)
C11 C12 C13 C14 1.9(10)
C12 C13 C14 C15 1.6(10)
C11 N3 C15 C14 2.0(9)
In1 N3 C15 C14 -172.2(4)
C11 N3 C15 P2 -174.8(4)
In1 N3 C15 P2 10.9(6)
C13 C14 C15 N3 -3.6(9)
C13 C14 C15 P2 172.7(5)
C34 P2 C15 N3 116.6(5)
C28 P2 C15 N3 -133.8(4)
C34 P2 C15 C14 -60.0(6)
C28 P2 C15 C14 49.6(6)
C22 P1 C16 C17 70.3(5)
C1 P1 C16 C17 176.2(5)
C22 P1 C16 C21 -111.1(6)
C1 P1 C16 C21 -5.2(6)
C21 C16 C17 C18 1.7(9)
P1 C16 C17 C18 -179.7(5)
C16 C17 C18 C19 -1.2(9)
C17 C18 C19 C20 0.2(10)
C18 C19 C20 C21 0.3(11)
C17 C16 C21 C20 -1.1(10)
P1 C16 C21 C20 -179.6(5)
C19 C20 C21 C16 0.1(11)
C16 P1 C22 C27 26.4(6)
C1 P1 C22 C27 -81.0(6)
C16 P1 C22 C23 -153.2(5)
C1 P1 C22 C23 99.4(5)
C27 C22 C23 C24 1.8(10)
P1 C22 C23 C24 -178.6(5)
C22 C23 C24 C25 -1.8(11)
C23 C24 C25 C26 1.4(11)
C24 C25 C26 C27 -1.1(11)
C25 C26 C27 C22 1.2(10)
C23 C22 C27 C26 -1.6(10)
P1 C22 C27 C26 178.9(5)
C34 P2 C28 C29 -1.2(7)
C15 P2 C28 C29 -107.3(6)
C34 P2 C28 C33 -174.9(5)
C15 P2 C28 C33 79.0(5)
C33 C28 C29 C30 0.0(11)
P2 C28 C29 C30 -173.5(6)
C28 C29 C30 C31 0.3(12)
C29 C30 C31 C32 -0.5(12)
C30 C31 C32 C33 0.4(11)
C31 C32 C33 C28 -0.2(10)
C29 C28 C33 C32 0.0(10)
P2 C28 C33 C32 173.9(5)
C28 P2 C34 C39 128.8(5)
C15 P2 C34 C39 -122.8(5)
C28 P2 C34 C35 -54.0(6)
C15 P2 C34 C35 54.5(6)
C39 C34 C35 C36 -1.8(10)
P2 C34 C35 C36 -179.0(5)
C34 C35 C36 C37 1.4(11)
C35 C36 C37 C38 -1.2(11)
C36 C37 C38 C39 1.5(11)
C37 C38 C39 C34 -2.0(10)
C35 C34 C39 C38 2.1(10)
P2 C34 C39 C38 179.6(5)
C43 O1 C40 C41 12.5(8)
In2 O1 C40 C41 152.3(4)
O1 C40 C41 C42 -31.8(7)
C40 C41 C42 C43 39.1(8)
C40 O1 C43 C42 12.5(8)
In2 O1 C43 C42 -127.5(6)
C41 C42 C43 O1 -32.5(9)
